data_8104271
loop_
_publ_author_name
'Schwarzmann, S.'

_publ_section_title
;
 Ueber die Kristallstruktur von Ammoniumgalliumhexafluorid
;
_journal_name_full
;
Zeitschrift fuer Kristallographie, Kristallgeometrie, Kristallphysik, 
Kristallchemie (-144,1977)
;
_journal_page_first 286
_journal_page_last 316
_journal_volume 120
_journal_year 1964
_chemical_formula_sum 'F6 Ga H12 N3'
_chemical_name_systematic '(N H4)3 (Ga F6)'
_space_group_IT_number 205
_symmetry_space_group_name_Hall '-P 2ac 2ab 3'
_symmetry_space_group_name_H-M 'P a -3'
_cell_angle_alpha 90
_cell_angle_beta 90
_cell_angle_gamma 90
_cell_formula_units_Z 4
_cell_length_a 9.0409
_cell_length_b 9.0409
_cell_length_c 9.0409
_cell_volume 738.984
_citation_journal_id_ASTM ZEKGAX
_cod_data_source_file Schwarzmann_ZEKGAX_1964_1531.cif
_cod_data_source_block H12F6Ga1N3
_cod_original_formula_sum 'H12 F6 Ga1 N3'
_cod_database_code 8104271

loop_
_symmetry_equiv_pos_as_xyz
x,y,z
-x+1/2,-y,z+1/2
x+1/2,-y+1/2,-z
-x,y+1/2,-z+1/2
z,x,y
-z+1/2,-x,y+1/2
z+1/2,-x+1/2,-y
-z,x+1/2,-y+1/2
y,z,x
y+1/2,-z+1/2,-x
-y,z+1/2,-x+1/2
-y+1/2,-z,x+1/2
-x,-y,-z
x-1/2,y,-z-1/2
-x-1/2,y-1/2,z
x,-y-1/2,z-1/2
-z,-x,-y
z-1/2,x,-y-1/2
-z-1/2,x-1/2,y
z,-x-1/2,y-1/2
-y,-z,-x
-y-1/2,z-1/2,x
y,-z-1/2,x-1/2
y-1/2,z,-x-1/2

loop_
_atom_site_label
_atom_site_type_symbol
_atom_site_fract_x
_atom_site_fract_y
_atom_site_fract_z
_atom_site_occupancy
_atom_site_U_iso_or_equiv
_atom_site_attached_hydrogens
N1 N-3 0.5 0 0 1 0.0 4
Ga1 Ga+3 0 0 0 1 0.0 0
F1 F-1 -0.013 0.052 0.203 1 0.0 0
N2 N-3 0.231 0.231 0.231 1 0.0 4
